data_4323188
loop_
_publ_author_name
'David L. Clark'
'Damon R. Click'
'Steven K. Grumbine'
'Brian L. Scott'
'John G. Watkin'

_publ_section_title
;
 Mono(pentamethylcyclopentadienyl)titanium and -zirconium Complexes
 Supported by Chiral Diolate Ligands. X-ray Crystal Structures of
 [(\h-C5Me5)TiCl(\m-\h1,\h1-2-CF3-dpbd)]2 and
 [HNEt3][(\h-C5Me5)2Zr2Cl2(\m-Cl)(\m-\h1,\h2-3,5-Me2-dpbd)2]
;
_journal_name_full 'Inorganic Chemistry'
_journal_page_first 6237
_journal_page_last 6243
_journal_paper_doi 10.1021/ic980645o
_journal_volume 37
_journal_year 1998
_chemical_formula_sum 'C70 H74 Cl2 F12 O4 Ti2'
_chemical_formula_weight 1373.99
_chemical_name_systematic
; 
 ? 
;
_space_group_IT_number 4
_symmetry_cell_setting monoclinic
_symmetry_space_group_name_Hall 'P 2yb'
_symmetry_space_group_name_H-M 'P 1 21 1'
_atom_sites_solution_hydrogens geom
_atom_sites_solution_primary direct
_atom_sites_solution_secondary difmap
_audit_creation_method SHELXL
_cell_angle_alpha 90.00
_cell_angle_beta 111.208(6)
_cell_angle_gamma 90.00
_cell_formula_units_Z 2
_cell_length_a 12.399(1)
_cell_length_b 22.229(2)
_cell_length_c 13.275(1)
_cell_measurement_reflns_used 25
_cell_measurement_temperature 183
_cell_measurement_theta_max 12.5
_cell_measurement_theta_min 12
_cell_volume 3411.0(5)
_computing_cell_refinement 'XSCANS 2.10b (Siemens)'
_computing_data_collection 'XSCANS 2.10b (Siemens)'
_computing_data_reduction 'XSCANS 2.10b (Siemens)'
_computing_molecular_graphics 'SHELXTL PC 4.2/360 (Siemens)'
_computing_publication_material 'SHELXTL PC 4.2/360 (Siemens)'
_computing_structure_refinement 'SHELXL-93 (Sheldrick, 1993)'
_computing_structure_solution 'SHELXS-86 (Sheldrick, 1990)'
_diffrn_ambient_temperature 183
_diffrn_measurement_device 'Siemens P4/PC'
_diffrn_measurement_method '\w scans'
_diffrn_radiation_monochromator graphite
_diffrn_radiation_source 'fine-focus sealed tube'
_diffrn_radiation_type MoK\a
_diffrn_radiation_wavelength 0.71073
_diffrn_reflns_av_R_equivalents 0.0355
_diffrn_reflns_av_sigmaI/netI 0.0891
_diffrn_reflns_limit_h_max 16
_diffrn_reflns_limit_h_min -1
_diffrn_reflns_limit_k_max 28
_diffrn_reflns_limit_k_min -1
_diffrn_reflns_limit_l_max 16
_diffrn_reflns_limit_l_min -17
_diffrn_reflns_number 9572
_diffrn_reflns_theta_max 27.50
_diffrn_reflns_theta_min 2.54
_diffrn_standards_decay_% 0
_diffrn_standards_interval_count 97
_diffrn_standards_number 3
_exptl_absorpt_coefficient_mu 0.391
_exptl_absorpt_correction_type none
_exptl_crystal_colour yellow
_exptl_crystal_density_diffrn 1.338
_exptl_crystal_density_method 'not measured'
_exptl_crystal_description 'rectangular block'
_exptl_crystal_F_000 1424
_exptl_crystal_size_max 0.50
_exptl_crystal_size_mid 0.29
_exptl_crystal_size_min 0.25
_refine_diff_density_max 0.622
_refine_diff_density_min -0.322
_refine_diff_density_rms 0.077
_refine_ls_abs_structure_details 'Flack H D (1983), Acta Cryst. A39, 876-881'
_refine_ls_abs_structure_Flack 0.00(5)
_refine_ls_extinction_method none
_refine_ls_goodness_of_fit_all 1.033
_refine_ls_goodness_of_fit_obs 1.089
_refine_ls_hydrogen_treatment noref
_refine_ls_matrix_type full
_refine_ls_number_parameters 717
_refine_ls_number_reflns 8433
_refine_ls_number_restraints 1
_refine_ls_restrained_S_all 1.033
_refine_ls_restrained_S_obs 1.089
_refine_ls_R_factor_all 0.1094
_refine_ls_R_factor_obs 0.0671
_refine_ls_shift/esd_max 0.006
_refine_ls_shift/esd_mean 0.000
_refine_ls_structure_factor_coef Fsqd
_refine_ls_weighting_details 'w=1/[\s^2^(Fo^2^)+(0.1012P)^2^+0.3753P] where P=(Fo^2^+2Fc^2^)/3'
_refine_ls_weighting_scheme calc
_refine_ls_wR_factor_all 0.1877
_refine_ls_wR_factor_obs 0.1607
_reflns_number_observed 5744
_reflns_number_total 8433
_reflns_observed_criterion >2sigma(I)
_cod_data_source_file ic980645o_1.cif
_cod_data_source_block xr63
_cod_depositor_comments
;
The following automatic conversions were performed:

'_refine_ls_weighting_scheme' value 'calc
w=1/[\s^2^(Fo^2^)+(0.1012P)^2^+0.3753P] where P=(Fo^2^+2Fc^2^)/3' was
changed to 'calc'. New tag '_refine_ls_weighting_details' was
created. The value of the new tag was set to
'w=1/[\s^2^(Fo^2^)+(0.1012P)^2^+0.3753P] where P=(Fo^2^+2Fc^2^)/3'.

Automatic conversion script
Id: cif_fix_values 3143 2015-03-26 13:38:13Z robertas 
;
_cod_database_code 4323188

loop_
_symmetry_equiv_pos_as_xyz
'x, y, z'
'-x, y+1/2, -z'

loop_
_atom_site_aniso_label
_atom_site_aniso_U_11
_atom_site_aniso_U_22
_atom_site_aniso_U_33
_atom_site_aniso_U_23
_atom_site_aniso_U_13
_atom_site_aniso_U_12
Ti1 0.0363(6) 0.0349(6) 0.0189(5) -0.0014(5) 0.0127(4) -0.0008(6)
Ti2 0.0273(5) 0.0287(6) 0.0181(4) -0.0016(5) 0.0091(4) 0.0017(6)
Cl1 0.0341(8) 0.0420(10) 0.0314(8) -0.0023(7) 0.0151(7) -0.0071(8)
Cl2 0.0548(11) 0.0468(11) 0.0352(9) -0.0066(8) 0.0234(8) -0.0155(9)
F1 0.192(8) 0.061(4) 0.116(5) 0.014(4) 0.120(6) 0.033(5)
F2 0.137(7) 0.119(6) 0.059(4) -0.036(4) 0.010(4) 0.044(5)
F3 0.142(6) 0.064(4) 0.093(5) 0.004(3) 0.065(5) 0.054(4)
F4 0.077(4) 0.070(4) 0.086(4) 0.023(3) 0.020(3) -0.005(3)
F5 0.059(3) 0.081(4) 0.108(5) 0.001(4) 0.021(3) 0.028(3)
F6 0.078(4) 0.136(7) 0.074(4) 0.033(4) -0.029(3) 0.004(5)
F7 0.059(3) 0.058(3) 0.050(3) 0.001(2) 0.006(2) 0.016(3)
F8 0.057(3) 0.063(3) 0.096(4) 0.014(3) 0.037(3) -0.004(3)
F9 0.070(4) 0.063(3) 0.081(4) -0.018(3) 0.034(3) 0.017(3)
F10 0.048(3) 0.110(5) 0.058(3) 0.018(3) 0.003(2) 0.011(3)
F11 0.146(7) 0.142(8) 0.058(4) -0.009(4) 0.015(4) 0.066(6)
F12 0.042(3) 0.258(12) 0.066(4) 0.081(6) 0.009(3) -0.003(5)
O1 0.033(2) 0.038(3) 0.025(2) 0.000(2) 0.013(2) 0.000(2)
O2 0.029(2) 0.034(2) 0.024(2) -0.005(2) 0.011(2) 0.001(2)
O3 0.033(2) 0.032(2) 0.017(2) 0.000(2) 0.007(2) 0.004(2)
O4 0.041(3) 0.035(2) 0.020(2) -0.004(2) 0.015(2) 0.002(2)
C1 0.032(3) 0.029(3) 0.026(3) 0.004(3) 0.016(3) 0.002(3)
C2 0.029(3) 0.035(4) 0.018(3) -0.001(3) 0.009(2) 0.002(3)
C3 0.027(3) 0.035(4) 0.022(3) 0.002(3) 0.013(2) 0.005(3)
C4 0.022(3) 0.034(4) 0.026(3) 0.001(3) 0.008(3) -0.001(3)
C5 0.036(3) 0.038(4) 0.037(3) -0.003(4) 0.014(3) -0.006(4)
C6 0.041(4) 0.038(4) 0.029(3) -0.008(3) 0.013(3) -0.003(4)
C7 0.030(3) 0.040(4) 0.031(3) -0.009(3) 0.007(3) 0.002(3)
C8 0.045(4) 0.031(4) 0.028(3) 0.001(3) 0.010(3) -0.001(3)
C21 0.053(4) 0.048(4) 0.029(3) -0.003(4) 0.026(3) -0.009(5)
C22 0.064(5) 0.048(5) 0.026(3) -0.007(3) 0.025(4) 0.001(4)
C23 0.062(5) 0.045(5) 0.029(3) -0.013(3) 0.025(4) -0.015(4)
C24 0.050(4) 0.071(7) 0.016(3) -0.010(4) 0.010(3) 0.000(5)
C25 0.052(5) 0.053(5) 0.024(3) 0.005(3) 0.019(3) 0.007(4)
C31 0.049(4) 0.046(5) 0.017(3) 0.006(3) 0.006(3) 0.014(4)
C32 0.040(4) 0.040(4) 0.021(3) -0.005(3) 0.006(3) -0.002(4)
C33 0.048(4) 0.041(4) 0.015(3) 0.000(3) 0.013(3) 0.003(4)
C34 0.046(4) 0.036(4) 0.015(3) 0.002(3) 0.015(3) 0.001(3)
C35 0.048(4) 0.041(4) 0.017(3) -0.001(3) 0.014(3) 0.000(4)
C21' 0.065(6) 0.095(7) 0.049(5) -0.013(5) 0.041(4) -0.019(6)
C22' 0.086(7) 0.064(6) 0.047(5) -0.002(4) 0.032(5) 0.023(6)
C23' 0.125(10) 0.071(7) 0.063(6) -0.027(5) 0.058(7) -0.040(7)
C24' 0.043(4) 0.148(10) 0.031(4) -0.026(6) 0.008(3) -0.005(7)
C25' 0.105(8) 0.067(6) 0.033(4) 0.007(4) 0.025(5) 0.018(6)
C31' 0.066(6) 0.069(6) 0.030(4) 0.002(4) -0.003(4) 0.022(5)
C32' 0.055(5) 0.057(5) 0.034(4) -0.010(4) 0.012(4) -0.014(4)
C33' 0.085(6) 0.031(4) 0.027(4) -0.001(3) 0.021(4) 0.007(4)
C34' 0.045(4) 0.060(5) 0.041(4) -0.001(4) 0.022(4) 0.010(4)
C35' 0.073(6) 0.047(5) 0.036(4) 0.006(4) 0.028(4) -0.004(5)
C41 0.033(4) 0.033(4) 0.040(4) 0.002(3) 0.011(3) -0.006(3)
C42 0.052(5) 0.043(4) 0.046(4) 0.004(4) 0.022(4) 0.006(4)
C43 0.076(6) 0.040(5) 0.046(5) 0.012(4) 0.028(5) 0.004(5)
C44 0.052(5) 0.044(5) 0.063(6) 0.015(4) 0.012(4) 0.006(4)
C45 0.049(5) 0.036(4) 0.067(6) 0.002(4) 0.025(4) 0.002(4)
C46 0.043(4) 0.030(4) 0.044(4) 0.000(3) 0.015(3) 0.004(3)
C461 0.103(9) 0.051(6) 0.074(7) -0.010(5) 0.045(7) 0.023(6)
C51 0.040(4) 0.047(5) 0.030(3) -0.014(3) 0.021(3) -0.007(3)
C52 0.053(5) 0.052(5) 0.050(4) -0.008(4) 0.025(4) -0.003(4)
C53 0.070(7) 0.052(6) 0.084(7) -0.017(5) 0.032(6) -0.021(5)
C54 0.058(7) 0.097(10) 0.089(9) -0.041(7) 0.018(6) -0.036(7)
C55 0.055(6) 0.101(9) 0.045(5) -0.016(6) 0.008(4) -0.029(6)
C56 0.033(4) 0.063(5) 0.041(4) -0.008(5) 0.012(3) -0.008(5)
C561 0.046(5) 0.079(8) 0.058(6) 0.013(6) 0.008(4) 0.000(5)
C61 0.024(3) 0.061(5) 0.045(4) 0.003(4) 0.016(3) -0.008(4)
C62 0.036(4) 0.106(9) 0.052(5) 0.010(5) 0.018(4) -0.003(5)
C63 0.038(5) 0.183(14) 0.051(5) 0.010(7) 0.028(4) 0.011(7)
C64 0.040(5) 0.133(10) 0.069(6) -0.019(7) 0.034(5) 0.002(6)
C65 0.042(5) 0.093(8) 0.055(5) 0.000(6) 0.012(4) 0.006(6)
C66 0.022(3) 0.064(5) 0.046(4) 0.003(4) 0.014(3) 0.001(4)
C661 0.035(5) 0.092(8) 0.055(5) 0.007(6) 0.005(4) 0.021(5)
C71 0.050(5) 0.036(4) 0.025(3) 0.002(3) 0.015(3) 0.002(3)
C72 0.055(5) 0.038(4) 0.042(4) -0.014(4) 0.021(4) -0.005(4)
C73 0.044(5) 0.049(5) 0.056(5) -0.008(4) 0.013(4) -0.007(4)
C74 0.066(6) 0.042(5) 0.041(4) -0.013(4) 0.013(4) -0.017(4)
C75 0.070(6) 0.026(4) 0.045(4) -0.006(3) 0.024(4) 0.003(4)
C76 0.046(4) 0.033(4) 0.030(3) 0.004(3) 0.013(3) -0.004(3)
C761 0.071(6) 0.039(5) 0.051(5) 0.002(4) 0.030(5) 0.003(4)

loop_
_atom_site_label
_atom_site_type_symbol
_atom_site_fract_x
_atom_site_fract_y
_atom_site_fract_z
_atom_site_U_iso_or_equiv
_atom_site_thermal_displace_type
_atom_site_occupancy
_atom_site_calc_flag
_atom_site_refinement_flags
_atom_site_disorder_group
Ti1 Ti 0.48788(10) 0.55623(6) 0.01790(8) 0.0293(3) Uani 1 d . .
Ti2 Ti 0.52279(9) 0.56114(5) -0.36303(8) 0.0245(2) Uani 1 d . .
Cl1 Cl 0.65644(15) 0.63767(8) -0.30387(13) 0.0349(4) Uani 1 d . .
Cl2 Cl 0.3740(2) 0.47150(9) -0.03541(14) 0.0436(5) Uani 1 d . .
F1 F 0.2556(8) 0.7584(3) -0.1082(6) 0.105(3) Uani 1 d . .
F2 F 0.4134(8) 0.8086(4) -0.0530(5) 0.112(3) Uani 1 d . .
F3 F 0.2533(7) 0.8533(3) -0.1308(5) 0.094(2) Uani 1 d . .
F4 F 0.8974(5) 0.4617(3) 0.1498(5) 0.080(2) Uani 1 d . .
F5 F 1.0112(5) 0.4696(3) 0.0611(6) 0.085(2) Uani 1 d . .
F6 F 1.0737(6) 0.4889(4) 0.2295(5) 0.112(3) Uani 1 d . .
F7 F 0.7696(4) 0.3149(2) -0.1095(4) 0.0596(13) Uani 1 d . .
F8 F 0.7653(5) 0.3666(3) -0.2473(5) 0.069(2) Uani 1 d . .
F9 F 0.7405(5) 0.2706(3) -0.2601(5) 0.070(2) Uani 1 d . .
F10 F -0.0791(4) 0.6499(3) -0.5222(4) 0.077(2) Uani 1 d . .
F11 F 0.0220(8) 0.5716(4) -0.5106(5) 0.121(3) Uani 1 d . .
F12 F 0.1014(5) 0.6567(5) -0.4800(5) 0.125(4) Uani 1 d . .
O1 O 0.4257(4) 0.6043(2) -0.0969(3) 0.0311(10) Uani 1 d . .
O2 O 0.4144(4) 0.5877(2) -0.3152(3) 0.0284(10) Uani 1 d . .
O3 O 0.5906(4) 0.4992(2) -0.2713(3) 0.0278(10) Uani 1 d . .
O4 O 0.6256(4) 0.5336(2) 0.0079(3) 0.0311(10) Uani 1 d . .
C1 C 0.6522(6) 0.5361(3) -0.0882(5) 0.0275(13) Uani 1 d . .
H1 H 0.6297(6) 0.5759(3) -0.1206(5) 0.033 Uiso 1 calc R .
C2 C 0.5803(6) 0.4890(3) -0.1700(5) 0.0271(14) Uani 1 d . .
H2 H 0.4990(6) 0.4944(3) -0.1788(5) 0.033 Uiso 1 calc R .
C3 C 0.3679(5) 0.6457(3) -0.1798(5) 0.0270(14) Uani 1 d . .
H3 H 0.3010(5) 0.6614(3) -0.1656(5) 0.032 Uiso 1 calc R .
C4 C 0.3227(5) 0.6133(3) -0.2900(5) 0.0276(14) Uani 1 d . .
H4 H 0.2847(5) 0.6434(3) -0.3455(5) 0.033 Uiso 1 calc R .
C5 C 0.2331(6) 0.5637(4) -0.2961(5) 0.0367(15) Uani 1 d . .
H5A H 0.2060(6) 0.5459(4) -0.3677(5) 0.044 Uiso 1 calc R .
H5B H 0.2701(6) 0.5322(4) -0.2445(5) 0.044 Uiso 1 calc R .
C6 C 0.4477(6) 0.6985(3) -0.1769(6) 0.036(2) Uani 1 d . .
H6A H 0.4754(6) 0.7156(3) -0.1048(6) 0.043 Uiso 1 calc R .
H6B H 0.5144(6) 0.6836(3) -0.1911(6) 0.043 Uiso 1 calc R .
C7 C 0.7814(6) 0.5293(4) -0.0603(5) 0.035(2) Uani 1 d . .
H7A H 0.7975(6) 0.5314(4) -0.1265(5) 0.042 Uiso 1 calc R .
H7B H 0.8047(6) 0.4897(4) -0.0292(5) 0.042 Uiso 1 calc R .
C8 C 0.6151(7) 0.4240(3) -0.1327(5) 0.035(2) Uani 1 d . .
H8A H 0.6949(7) 0.4177(3) -0.1255(5) 0.042 Uiso 1 calc R .
H8B H 0.6103(7) 0.4184(3) -0.0619(5) 0.042 Uiso 1 calc R .
C21 C 0.4151(6) 0.5594(4) 0.1629(5) 0.040(2) Uani 1 d . .
C22 C 0.4308(8) 0.6181(4) 0.1345(5) 0.044(2) Uani 1 d . .
C23 C 0.5505(7) 0.6264(4) 0.1561(6) 0.043(2) Uani 1 d . .
C24 C 0.6075(7) 0.5728(4) 0.2012(5) 0.047(2) Uani 1 d . .
C25 C 0.5253(7) 0.5306(4) 0.2019(5) 0.041(2) Uani 1 d . .
C31 C 0.4172(7) 0.5794(4) -0.5488(5) 0.039(2) Uani 1 d . .
C32 C 0.4002(6) 0.5187(4) -0.5240(5) 0.035(2) Uani 1 d . .
C33 C 0.5083(6) 0.4874(3) -0.4973(5) 0.034(2) Uani 1 d . .
C34 C 0.5916(6) 0.5292(3) -0.5003(5) 0.031(2) Uani 1 d . .
C35 C 0.5351(7) 0.5858(3) -0.5347(5) 0.035(2) Uani 1 d . .
C21' C 0.3016(8) 0.5319(5) 0.1571(7) 0.064(3) Uani 1 d . .
H21A H 0.3140(8) 0.4908(5) 0.1810(7) 0.096 Uiso 1 calc R .
H21B H 0.2477(8) 0.5332(5) 0.0839(7) 0.096 Uiso 1 calc R .
H21C H 0.2709(8) 0.5541(5) 0.2027(7) 0.096 Uiso 1 calc R .
C22' C 0.3369(9) 0.6641(4) 0.0911(7) 0.063(3) Uani 1 d . .
H22A H 0.3696(9) 0.7011(4) 0.0779(7) 0.095 Uiso 1 calc R .
H22B H 0.3006(9) 0.6710(4) 0.1428(7) 0.095 Uiso 1 calc R .
H22C H 0.2804(9) 0.6498(4) 0.0248(7) 0.095 Uiso 1 calc R .
C23' C 0.6065(11) 0.6847(5) 0.1405(8) 0.080(4) Uani 1 d . .
H23A H 0.5476(11) 0.7141(5) 0.1077(8) 0.120 Uiso 1 calc R .
H23B H 0.6497(11) 0.6775(5) 0.0945(8) 0.120 Uiso 1 calc R .
H23C H 0.6575(11) 0.6992(5) 0.2093(8) 0.120 Uiso 1 calc R .
C24' C 0.7359(7) 0.5634(7) 0.2388(6) 0.076(3) Uani 1 d . .
H24A H 0.7725(7) 0.5999(7) 0.2294(6) 0.113 Uiso 1 calc R .
H24B H 0.7524(7) 0.5318(7) 0.1972(6) 0.113 Uiso 1 calc R .
H24C H 0.7648(7) 0.5523(7) 0.3138(6) 0.113 Uiso 1 calc R .
C25' C 0.5453(10) 0.4675(5) 0.2381(7) 0.068(3) Uani 1 d . .
H25A H 0.4727(10) 0.4488(5) 0.2295(7) 0.102 Uiso 1 calc R .
H25B H 0.5949(10) 0.4662(5) 0.3128(7) 0.102 Uiso 1 calc R .
H25C H 0.5813(10) 0.4463(5) 0.1955(7) 0.102 Uiso 1 calc R .
C31' C 0.3256(8) 0.6265(5) -0.5870(6) 0.061(3) Uani 1 d . .
H31A H 0.2531(8) 0.6101(5) -0.5893(6) 0.091 Uiso 1 calc R .
H31B H 0.3186(8) 0.6396(5) -0.6580(6) 0.091 Uiso 1 calc R .
H31C H 0.3461(8) 0.6601(5) -0.5382(6) 0.091 Uiso 1 calc R .
C32' C 0.2858(7) 0.4890(4) -0.5349(6) 0.050(2) Uani 1 d . .
H32A H 0.2992(7) 0.4477(4) -0.5127(6) 0.075 Uiso 1 calc R .
H32B H 0.2341(7) 0.4909(4) -0.6089(6) 0.075 Uiso 1 calc R .
H32C H 0.2520(7) 0.5097(4) -0.4901(6) 0.075 Uiso 1 calc R .
C33' C 0.5287(8) 0.4230(4) -0.4733(6) 0.048(2) Uani 1 d . .
H33A H 0.4579(8) 0.4042(4) -0.4762(6) 0.072 Uiso 1 calc R .
H33B H 0.5861(8) 0.4181(4) -0.4023(6) 0.072 Uiso 1 calc R .
H33C H 0.5553(8) 0.4047(4) -0.5255(6) 0.072 Uiso 1 calc R .
C34' C 0.7192(7) 0.5177(4) -0.4711(6) 0.047(2) Uani 1 d . .
H34A H 0.7566(7) 0.5540(4) -0.4804(6) 0.070 Uiso 1 calc R .
H34B H 0.7301(7) 0.4868(4) -0.5171(6) 0.070 Uiso 1 calc R .
H34C H 0.7523(7) 0.5049(4) -0.3971(6) 0.070 Uiso 1 calc R .
C35' C 0.5895(8) 0.6409(4) -0.5577(6) 0.050(2) Uani 1 d . .
H35A H 0.6704(8) 0.6338(4) -0.5414(6) 0.074 Uiso 1 calc R .
H35B H 0.5801(8) 0.6734(4) -0.5139(6) 0.074 Uiso 1 calc R .
H35C H 0.5532(8) 0.6513(4) -0.6327(6) 0.074 Uiso 1 calc R .
C41 C 0.3904(6) 0.7478(3) -0.2578(6) 0.036(2) Uani 1 d . .
C42 C 0.4003(7) 0.7448(4) -0.3595(6) 0.046(2) Uani 1 d . .
H42 H 0.4470(7) 0.7151(4) -0.3718(6) 0.055 Uiso 1 calc R .
C43 C 0.3441(9) 0.7838(4) -0.4413(7) 0.052(2) Uani 1 d . .
H43 H 0.3519(9) 0.7801(4) -0.5081(7) 0.063 Uiso 1 calc R .
C44 C 0.2763(8) 0.8285(4) -0.4246(8) 0.055(2) Uani 1 d . .
H44 H 0.2364(8) 0.8547(4) -0.4802(8) 0.067 Uiso 1 calc R .
C45 C 0.2680(8) 0.8340(4) -0.3247(7) 0.050(2) Uani 1 d . .
H45 H 0.2239(8) 0.8651(4) -0.3128(7) 0.060 Uiso 1 calc R .
C46 C 0.3236(7) 0.7945(3) -0.2407(6) 0.039(2) Uani 1 d . .
C461 C 0.3103(11) 0.8038(5) -0.1332(9) 0.072(3) Uani 1 d . .
C51 C 0.8545(6) 0.5763(3) 0.0182(5) 0.037(2) Uani 1 d . .
C52 C 0.8296(7) 0.6369(4) -0.0015(7) 0.050(2) Uani 1 d . .
H52 H 0.7681(7) 0.6480(4) -0.0634(7) 0.060 Uiso 1 calc R .
C53 C 0.8924(9) 0.6810(5) 0.0669(9) 0.068(3) Uani 1 d . .
H53 H 0.8733(9) 0.7213(5) 0.0521(9) 0.081 Uiso 1 calc R .
C54 C 0.9873(10) 0.6638(6) 0.1611(10) 0.083(4) Uani 1 d . .
H54 H 1.0314(10) 0.6930(6) 0.2083(10) 0.100 Uiso 1 calc R .
C55 C 1.0135(9) 0.6041(6) 0.1818(8) 0.070(3) Uani 1 d . .
H55 H 1.0757(9) 0.5928(6) 0.2431(8) 0.084 Uiso 1 calc R .
C56 C 0.9483(6) 0.5607(5) 0.1124(6) 0.046(2) Uani 1 d . .
C561 C 0.9824(8) 0.4962(6) 0.1370(8) 0.064(3) Uani 1 d . .
C61 C 0.1305(6) 0.5880(4) -0.2725(6) 0.042(2) Uani 1 d . .
C62 C 0.1325(7) 0.5825(5) -0.1687(7) 0.064(3) Uani 1 d . .
H62 H 0.1933(7) 0.5616(5) -0.1184(7) 0.077 Uiso 1 calc R .
C63 C 0.0469(8) 0.6069(7) -0.1355(8) 0.087(4) Uani 1 d . .
H63 H 0.0512(8) 0.6021(7) -0.0646(8) 0.105 Uiso 1 calc R .
C64 C -0.0422(8) 0.6376(6) -0.2071(8) 0.077(3) Uani 1 d . .
H64 H -0.0987(8) 0.6546(6) -0.1853(8) 0.092 Uiso 1 calc R .
C65 C -0.0490(8) 0.6435(5) -0.3136(7) 0.065(3) Uani 1 d . .
H65 H -0.1114(8) 0.6637(5) -0.3632(7) 0.078 Uiso 1 calc R .
C66 C 0.0360(6) 0.6198(4) -0.3461(6) 0.043(2) Uani 1 d . .
C661 C 0.0202(8) 0.6253(6) -0.4633(7) 0.064(3) Uani 1 d . .
C71 C 0.5423(7) 0.3784(3) -0.2069(5) 0.037(2) Uani 1 d . .
C72 C 0.4221(8) 0.3816(4) -0.2413(6) 0.044(2) Uani 1 d . .
H72 H 0.3894(8) 0.4127(4) -0.2151(6) 0.053 Uiso 1 calc R .
C73 C 0.3483(8) 0.3405(4) -0.3129(7) 0.051(2) Uani 1 d . .
H73 H 0.2685(8) 0.3444(4) -0.3340(7) 0.061 Uiso 1 calc R .
C74 C 0.3954(8) 0.2937(4) -0.3523(7) 0.051(2) Uani 1 d . .
H74 H 0.3475(8) 0.2664(4) -0.4011(7) 0.061 Uiso 1 calc R .
C75 C 0.5139(8) 0.2881(3) -0.3185(6) 0.046(2) Uani 1 d . .
H75 H 0.5458(8) 0.2560(3) -0.3433(6) 0.055 Uiso 1 calc R .
C76 C 0.5861(7) 0.3294(3) -0.2482(6) 0.037(2) Uani 1 d . .
C761 C 0.7135(9) 0.3205(4) -0.2149(7) 0.051(2) Uani 1 d . .
C81 C 0.0111(30) 0.4359(20) -0.2345(28) 0.273(15) Uiso 1 d . .
C82 C 0.0155(11) 0.3994(6) -0.3399(10) 0.127(6) Uiso 1 d G .
C83 C 0.0221(12) 0.4203(5) -0.4361(12) 0.143(6) Uiso 1 d G .
C84 C 0.0327(12) 0.3799(7) -0.5118(9) 0.166(8) Uiso 1 d G .
C85 C 0.0367(11) 0.3184(6) -0.4913(10) 0.140(6) Uiso 1 d G .
C86 C 0.0300(12) 0.2975(5) -0.3951(12) 0.142(6) Uiso 1 d G .
C87 C 0.0194(11) 0.3379(7) -0.3193(9) 0.168(8) Uiso 1 d G .
C91 C 1.2680(42) 0.2973(27) 0.3471(44) 0.369(26) Uiso 1 d . .
C92 C 1.1088(16) 0.3110(9) 0.1736(21) 0.173(8) Uiso 1 d G .
C93 C 1.0966(16) 0.3293(10) 0.0700(17) 0.217(12) Uiso 1 d G .
C94 C 1.1940(26) 0.3415(11) 0.0450(15) 0.256(15) Uiso 1 d G .
C95 C 1.3037(19) 0.3353(11) 0.1237(24) 0.238(14) Uiso 1 d G .
C96 C 1.3159(14) 0.3170(11) 0.2274(20) 0.210(11) Uiso 1 d G .
C97 C 1.2185(23) 0.3048(10) 0.2523(13) 0.260(16) Uiso 1 d G .

loop_
_atom_type_symbol
_atom_type_description
_atom_type_scat_dispersion_real
_atom_type_scat_dispersion_imag
_atom_type_scat_source
C C 0.0033 0.0016 'International Tables Vol C Tables 4.2.6.8 and 6.1.1.4'
H H 0.0000 0.0000 'International Tables Vol C Tables 4.2.6.8 and 6.1.1.4'
O O 0.0106 0.0060 'International Tables Vol C Tables 4.2.6.8 and 6.1.1.4'
F F 0.0171 0.0103 'International Tables Vol C Tables 4.2.6.8 and 6.1.1.4'
Cl Cl 0.1484 0.1585 'International Tables Vol C Tables 4.2.6.8 and 6.1.1.4'
Ti Ti 0.2776 0.4457 'International Tables Vol C Tables 4.2.6.8 and 6.1.1.4'

loop_
_geom_angle_atom_site_label_1
_geom_angle_atom_site_label_2
_geom_angle_atom_site_label_3
_geom_angle
_geom_angle_site_symmetry_1
_geom_angle_site_symmetry_3
_geom_angle_publ_flag
O1 Ti1 O4 103.2(2) . . ?
O1 Ti1 Cl2 101.5(2) . . ?
O4 Ti1 Cl2 103.7(2) . . ?
O1 Ti1 C23 100.9(3) . . ?
O4 Ti1 C23 100.8(3) . . ?
Cl2 Ti1 C23 141.8(2) . . ?
O1 Ti1 C22 94.1(2) . . ?
O4 Ti1 C22 135.7(3) . . ?
Cl2 Ti1 C22 112.4(2) . . ?
C23 Ti1 C22 35.3(3) . . ?
O1 Ti1 C24 134.1(3) . . ?
O4 Ti1 C24 82.2(2) . . ?
Cl2 Ti1 C24 121.8(2) . . ?
C23 Ti1 C24 34.8(3) . . ?
C22 Ti1 C24 57.5(3) . . ?
O1 Ti1 C25 151.5(3) . . ?
O4 Ti1 C25 99.6(2) . . ?
Cl2 Ti1 C25 89.4(2) . . ?
C23 Ti1 C25 57.7(3) . . ?
C22 Ti1 C25 57.4(3) . . ?
C24 Ti1 C25 33.9(3) . . ?
O1 Ti1 C21 119.5(3) . . ?
O4 Ti1 C21 134.1(2) . . ?
Cl2 Ti1 C21 84.5(2) . . ?
C23 Ti1 C21 57.5(3) . . ?
C22 Ti1 C21 33.9(3) . . ?
C24 Ti1 C21 56.8(3) . . ?
C25 Ti1 C21 34.7(3) . . ?
O2 Ti2 O3 103.7(2) . . ?
O2 Ti2 Cl1 100.1(2) . . ?
O3 Ti2 Cl1 103.2(2) . . ?
O2 Ti2 C32 97.8(2) . . ?
O3 Ti2 C32 107.2(2) . . ?
Cl1 Ti2 C32 139.7(2) . . ?
O2 Ti2 C31 96.3(2) . . ?
O3 Ti2 C31 140.3(2) . . ?
Cl1 Ti2 C31 106.6(2) . . ?
C32 Ti2 C31 35.3(3) . . ?
O2 Ti2 C33 129.3(2) . . ?
O3 Ti2 C33 82.7(2) . . ?
Cl1 Ti2 C33 127.8(2) . . ?
C32 Ti2 C33 35.5(3) . . ?
C31 Ti2 C33 58.4(3) . . ?
O2 Ti2 C34 153.7(2) . . ?
O3 Ti2 C34 94.6(2) . . ?
Cl1 Ti2 C34 93.9(2) . . ?
C32 Ti2 C34 58.2(2) . . ?
C31 Ti2 C34 58.1(2) . . ?
C33 Ti2 C34 34.2(2) . . ?
O2 Ti2 C35 125.3(2) . . ?
O3 Ti2 C35 129.2(2) . . ?
Cl1 Ti2 C35 82.6(2) . . ?
C32 Ti2 C35 57.7(3) . . ?
C31 Ti2 C35 34.4(3) . . ?
C33 Ti2 C35 57.3(2) . . ?
C34 Ti2 C35 34.8(2) . . ?
C3 O1 Ti1 172.3(4) . . ?
C4 O2 Ti2 172.4(4) . . ?
C2 O3 Ti2 125.2(4) . . ?
C1 O4 Ti1 125.2(4) . . ?
O4 C1 C7 110.1(5) . . ?
O4 C1 C2 110.0(5) . . ?
C7 C1 C2 113.3(5) . . ?
O3 C2 C8 110.3(5) . . ?
O3 C2 C1 109.5(5) . . ?
C8 C2 C1 112.9(5) . . ?
O1 C3 C6 109.8(5) . . ?
O1 C3 C4 110.0(5) . . ?
C6 C3 C4 113.1(5) . . ?
O2 C4 C3 111.4(5) . . ?
O2 C4 C5 108.9(6) . . ?
C3 C4 C5 113.0(5) . . ?
C61 C5 C4 112.1(7) . . ?
C41 C6 C3 113.8(6) . . ?
C1 C7 C51 114.4(6) . . ?
C71 C8 C2 113.5(6) . . ?
C22 C21 C25 108.0(7) . . ?
C22 C21 C21' 125.9(8) . . ?
C25 C21 C21' 126.1(9) . . ?
C22 C21 Ti1 71.4(4) . . ?
C25 C21 Ti1 71.9(4) . . ?
C21' C21 Ti1 124.0(5) . . ?
C21 C22 C23 107.9(7) . . ?
C21 C22 C22' 125.3(8) . . ?
C23 C22 C22' 126.7(8) . . ?
C21 C22 Ti1 74.7(4) . . ?
C23 C22 Ti1 70.7(4) . . ?
C22' C22 Ti1 121.3(5) . . ?
C24 C23 C22 107.6(7) . . ?
C24 C23 C23' 126.7(9) . . ?
C22 C23 C23' 125.5(9) . . ?
C24 C23 Ti1 74.9(4) . . ?
C22 C23 Ti1 74.1(4) . . ?
C23' C23 Ti1 120.3(5) . . ?
C25 C24 C23 108.6(7) . . ?
C25 C24 C24' 126.5(9) . . ?
C23 C24 C24' 124.8(9) . . ?
C25 C24 Ti1 73.4(4) . . ?
C23 C24 Ti1 70.3(4) . . ?
C24' C24 Ti1 120.8(5) . . ?
C24 C25 C21 107.6(8) . . ?
C24 C25 C25' 127.5(8) . . ?
C21 C25 C25' 124.9(9) . . ?
C24 C25 Ti1 72.7(4) . . ?
C21 C25 Ti1 73.4(4) . . ?
C25' C25 Ti1 120.6(5) . . ?
C35 C31 C32 107.2(6) . . ?
C35 C31 C31' 126.9(8) . . ?
C32 C31 C31' 125.8(8) . . ?
C35 C31 Ti2 73.9(4) . . ?
C32 C31 Ti2 70.6(4) . . ?
C31' C31 Ti2 122.6(5) . . ?
C31 C32 C33 108.3(7) . . ?
C31 C32 C32' 126.8(7) . . ?
C33 C32 C32' 124.6(7) . . ?
C31 C32 Ti2 74.1(4) . . ?
C33 C32 Ti2 74.3(4) . . ?
C32' C32 Ti2 122.7(5) . . ?
C34 C33 C32 107.7(6) . . ?
C34 C33 C33' 125.6(7) . . ?
C32 C33 C33' 126.7(8) . . ?
C34 C33 Ti2 73.0(4) . . ?
C32 C33 Ti2 70.2(4) . . ?
C33' C33 Ti2 123.2(4) . . ?
C33 C34 C35 108.1(6) . . ?
C33 C34 C34' 126.5(7) . . ?
C35 C34 C34' 125.4(7) . . ?
C33 C34 Ti2 72.8(4) . . ?
C35 C34 Ti2 73.3(4) . . ?
C34' C34 Ti2 119.1(4) . . ?
C31 C35 C34 108.7(6) . . ?
C31 C35 C35' 125.5(7) . . ?
C34 C35 C35' 125.8(7) . . ?
C31 C35 Ti2 71.7(4) . . ?
C34 C35 Ti2 71.9(4) . . ?
C35' C35 Ti2 125.0(5) . . ?
C46 C41 C42 117.1(7) . . ?
C46 C41 C6 125.1(7) . . ?
C42 C41 C6 117.7(7) . . ?
C43 C42 C41 122.5(8) . . ?
C44 C43 C42 119.8(8) . . ?
C43 C44 C45 119.1(8) . . ?
C44 C45 C46 121.9(8) . . ?
C45 C46 C41 119.4(7) . . ?
C45 C46 C461 118.7(8) . . ?
C41 C46 C461 121.9(7) . . ?
F3 C461 F1 107.7(9) . . ?
F3 C461 F2 106.4(9) . . ?
F1 C461 F2 106.8(10) . . ?
F3 C461 C46 112.4(9) . . ?
F1 C461 C46 111.9(9) . . ?
F2 C461 C46 111.3(9) . . ?
C52 C51 C56 117.6(7) . . ?
C52 C51 C7 120.2(7) . . ?
C56 C51 C7 122.2(7) . . ?
C53 C52 C51 122.4(9) . . ?
C52 C53 C54 118.7(10) . . ?
C55 C54 C53 119.7(10) . . ?
C54 C55 C56 120.4(11) . . ?
C55 C56 C51 121.2(10) . . ?
C55 C56 C561 118.3(9) . . ?
C51 C56 C561 120.5(8) . . ?
F5 C561 F6 105.7(9) . . ?
F5 C561 F4 106.1(9) . . ?
F6 C561 F4 104.6(8) . . ?
F5 C561 C56 113.2(8) . . ?
F6 C561 C56 113.0(9) . . ?
F4 C561 C56 113.3(8) . . ?
C62 C61 C66 116.6(7) . . ?
C62 C61 C5 117.6(7) . . ?
C66 C61 C5 125.6(7) . . ?
C61 C62 C63 122.7(9) . . ?
C64 C63 C62 119.6(8) . . ?
C63 C64 C65 119.8(9) . . ?
C66 C65 C64 120.6(9) . . ?
C65 C66 C61 120.7(7) . . ?
C65 C66 C661 117.7(7) . . ?
C61 C66 C661 121.5(7) . . ?
F12 C661 F10 106.9(9) . . ?
F12 C661 F11 104.4(9) . . ?
F10 C661 F11 105.1(8) . . ?
F12 C661 C66 113.5(8) . . ?
F10 C661 C66 113.2(8) . . ?
F11 C661 C66 113.0(9) . . ?
C72 C71 C76 115.4(7) . . ?
C72 C71 C8 120.5(7) . . ?
C76 C71 C8 124.1(7) . . ?
C73 C72 C71 123.3(8) . . ?
C74 C73 C72 119.1(8) . . ?
C75 C74 C73 119.5(8) . . ?
C74 C75 C76 120.8(8) . . ?
C75 C76 C71 121.9(7) . . ?
C75 C76 C761 117.9(7) . . ?
C71 C76 C761 120.2(7) . . ?
F7 C761 F9 105.8(7) . . ?
F7 C761 F8 106.1(8) . . ?
F9 C761 F8 104.8(7) . . ?
F7 C761 C76 114.9(7) . . ?
F9 C761 C76 112.4(8) . . ?
F8 C761 C76 112.1(7) . . ?
C83 C82 C87 120.0 . . ?
C83 C82 C81 130.6(18) . . ?
C87 C82 C81 109.3(18) . . ?
C82 C83 C84 120.0 . . ?
C85 C84 C83 120.0 . . ?
C84 C85 C86 120.0 . . ?
C85 C86 C87 120.0 . . ?
C86 C87 C82 120.0 . . ?
C97 C91 C96 45.4(21) . . ?
C93 C92 C97 120.0 . . ?
C94 C93 C92 120.0 . . ?
C93 C94 C95 120.0 . . ?
C96 C95 C94 120.0 . . ?
C97 C96 C95 120.0 . . ?
C97 C96 C91 37.8(20) . . ?
C95 C96 C91 157.3(20) . . ?
C91 C97 C96 96.8(33) . . ?
C91 C97 C92 142.7(33) . . ?
C96 C97 C92 120.0 . . ?

loop_
_geom_bond_atom_site_label_1
_geom_bond_atom_site_label_2
_geom_bond_distance
_geom_bond_site_symmetry_2
_geom_bond_publ_flag
Ti1 O1 1.791(5) . ?
Ti1 O4 1.830(5) . ?
Ti1 Cl2 2.306(2) . ?
Ti1 C23 2.318(7) . ?
Ti1 C22 2.362(7) . ?
Ti1 C24 2.376(7) . ?
Ti1 C25 2.384(7) . ?
Ti1 C21 2.404(6) . ?
Ti2 O2 1.783(4) . ?
Ti2 O3 1.828(4) . ?
Ti2 Cl1 2.306(2) . ?
Ti2 C32 2.327(7) . ?
Ti2 C31 2.372(6) . ?
Ti2 C33 2.381(7) . ?
Ti2 C34 2.383(6) . ?
Ti2 C35 2.401(6) . ?
F1 C461 1.324(14) . ?
F2 C461 1.339(14) . ?
F3 C461 1.315(11) . ?
F4 C561 1.362(12) . ?
F5 C561 1.324(12) . ?
F6 C561 1.346(10) . ?
F7 C761 1.323(10) . ?
F8 C761 1.359(10) . ?
F9 C761 1.358(10) . ?
F10 C661 1.314(10) . ?
F11 C661 1.354(13) . ?
F12 C661 1.309(12) . ?
O1 C3 1.415(8) . ?
O2 C4 1.415(7) . ?
O3 C2 1.415(7) . ?
O4 C1 1.429(7) . ?
C1 C7 1.517(9) . ?
C1 C2 1.539(9) . ?
C2 C8 1.538(10) . ?
C3 C6 1.527(10) . ?
C3 C4 1.542(9) . ?
C4 C5 1.548(10) . ?
C5 C61 1.516(10) . ?
C6 C41 1.519(10) . ?
C7 C51 1.523(10) . ?
C8 C71 1.473(10) . ?
C21 C22 1.390(12) . ?
C21 C25 1.427(11) . ?
C21 C21' 1.511(11) . ?
C22 C23 1.418(11) . ?
C22 C22' 1.500(12) . ?
C23 C24 1.404(12) . ?
C23 C23' 1.518(13) . ?
C24 C25 1.389(12) . ?
C24 C24' 1.501(11) . ?
C25 C25' 1.474(13) . ?
C31 C35 1.411(11) . ?
C31 C32 1.424(11) . ?
C31 C31' 1.491(11) . ?
C32 C33 1.436(11) . ?
C32 C32' 1.523(11) . ?
C33 C34 1.402(10) . ?
C33 C33' 1.467(11) . ?
C34 C35 1.431(10) . ?
C34 C34' 1.508(10) . ?
C35 C35' 1.484(11) . ?
C41 C46 1.397(11) . ?
C41 C42 1.401(10) . ?
C42 C43 1.367(11) . ?
C43 C44 1.369(13) . ?
C44 C45 1.373(13) . ?
C45 C46 1.389(11) . ?
C46 C461 1.510(13) . ?
C51 C52 1.384(12) . ?
C51 C56 1.409(10) . ?
C52 C53 1.371(13) . ?
C53 C54 1.42(2) . ?
C54 C55 1.37(2) . ?
C55 C56 1.376(14) . ?
C56 C561 1.50(2) . ?
C61 C62 1.374(11) . ?
C61 C66 1.414(11) . ?
C62 C63 1.398(13) . ?
C63 C64 1.352(15) . ?
C64 C65 1.391(13) . ?
C65 C66 1.381(12) . ?
C66 C661 1.501(12) . ?
C71 C72 1.393(11) . ?
C71 C76 1.413(11) . ?
C72 C73 1.395(11) . ?
C73 C74 1.383(12) . ?
C74 C75 1.378(13) . ?
C75 C76 1.383(11) . ?
C76 C761 1.492(12) . ?
C81 C82 1.64(4) . ?
C82 C83 1.39 . ?
C82 C87 1.39 . ?
C83 C84 1.39 . ?
C84 C85 1.39 . ?
C85 C86 1.39 . ?
C86 C87 1.39 . ?
C91 C97 1.20(5) . ?
C91 C96 1.94(6) . ?
C92 C93 1.39 . ?
C92 C97 1.39 . ?
C93 C94 1.39 . ?
C94 C95 1.39 . ?
C95 C96 1.39 . ?
C96 C97 1.39 . ?
